data_4035643
loop_
_publ_author_name
'Liu, Bei-Bei'
'Cao, Wen-Bin'
'Wang, Fei'
'Wang, Shun-Yi'
'Ji, Shun-Jun'

_publ_section_title
;
 [4 + 1] Cycloaddition Reaction of \a,\b-Alkynic Hydrazones and KSCN under
 Transition-Metal-Free Conditions: Synthesis of N-Iminoisothiazolium
 Ylides.
;
_journal_issue 18
_journal_name_full 'The Journal of organic chemistry'
_journal_page_first 11118
_journal_page_last 11124
_journal_paper_doi 10.1021/acs.joc.8b01725
_journal_volume 83
_journal_year 2018
_chemical_formula_sum 'C22 H18 N2 O3 S2'
_chemical_formula_weight 422.50
_space_group_crystal_system monoclinic
_space_group_IT_number 14
_space_group_name_Hall '-P 2ybc'
_space_group_name_H-M_alt 'P 1 21/c 1'
_atom_sites_solution_hydrogens geom
_audit_creation_method SHELXL-2013
_cell_angle_alpha 90
_cell_angle_beta 98.954(10)
_cell_angle_gamma 90
_cell_formula_units_Z 4
_cell_length_a 9.1965(9)
_cell_length_b 10.8969(11)
_cell_length_c 20.4802(19)
_cell_measurement_reflns_used 2481
_cell_measurement_temperature 293(2)
_cell_measurement_theta_max 27.8850
_cell_measurement_theta_min 3.3770
_cell_volume 2027.4(3)
_computing_cell_refinement 'Bruker FRAMBO'
_computing_data_collection 'Bruker FRAMBO'
_computing_data_reduction 'Bruker SAINT'
_computing_molecular_graphics 'Bruker SHELXTL'
_computing_publication_material 'Bruker SHELXTL'
_computing_structure_refinement 'SHELXL-2013 (Sheldrick, 2013)'
_computing_structure_solution 'Bruker SHELXTL'
_diffrn_ambient_temperature 293(2)
_diffrn_measured_fraction_theta_full 0.992
_diffrn_measured_fraction_theta_max 0.864
_diffrn_measurement_device_type 'multiwire proportional'
_diffrn_measurement_method 'phi and omega scans'
_diffrn_radiation_type MoK\a
_diffrn_radiation_wavelength 0.71073
_diffrn_reflns_av_R_equivalents 0.0853
_diffrn_reflns_av_unetI/netI 0.1172
_diffrn_reflns_Laue_measured_fraction_full 0.992
_diffrn_reflns_Laue_measured_fraction_max 0.864
_diffrn_reflns_limit_h_max 13
_diffrn_reflns_limit_h_min -12
_diffrn_reflns_limit_k_max 14
_diffrn_reflns_limit_k_min -14
_diffrn_reflns_limit_l_max 29
_diffrn_reflns_limit_l_min -19
_diffrn_reflns_number 12665
_diffrn_reflns_point_group_measured_fraction_full 0.992
_diffrn_reflns_point_group_measured_fraction_max 0.864
_diffrn_reflns_theta_full 25.242
_diffrn_reflns_theta_max 30.973
_diffrn_reflns_theta_min 2.919
_exptl_absorpt_coefficient_mu 0.289
_exptl_absorpt_correction_type none
_exptl_crystal_colour 'clear light colourless'
_exptl_crystal_density_diffrn 1.384
_exptl_crystal_description prism
_exptl_crystal_F_000 880
_exptl_crystal_size_max 0.2000
_exptl_crystal_size_mid 0.0500
_exptl_crystal_size_min 0.0200
_refine_diff_density_max 0.809
_refine_diff_density_min -0.609
_refine_diff_density_rms 0.080
_refine_ls_extinction_method none
_refine_ls_goodness_of_fit_ref 1.023
_refine_ls_hydrogen_treatment constr
_refine_ls_matrix_type full
_refine_ls_number_parameters 263
_refine_ls_number_reflns 5581
_refine_ls_number_restraints 0
_refine_ls_restrained_S_all 1.023
_refine_ls_R_factor_all 0.1509
_refine_ls_R_factor_gt 0.0730
_refine_ls_shift/su_max 0.014
_refine_ls_shift/su_mean 0.000
_refine_ls_structure_factor_coef Fsqd
_refine_ls_weighting_details
;
 w=1/[\s^2^(Fo^2^)+(0.1059P)^2^]
 where P=(Fo^2^+2Fc^2^)/3
;
_refine_ls_weighting_scheme calc
_refine_ls_wR_factor_gt 0.1805
_refine_ls_wR_factor_ref 0.2438
_reflns_Friedel_coverage 0.000
_reflns_number_gt 2796
_reflns_number_total 6457
_reflns_threshold_expression 'I > 2\s(I)'
_cod_data_source_file jo8b01725_si_002.cif
_cod_data_source_block t
_cod_original_sg_symbol_H-M 'P 21/c'
_cod_database_code 4035643
_shelx_space_group_comment
;
The symmetry employed for this shelxl refinement is uniquely defined
by the following loop, which should always be used as a source of
symmetry information in preference to the above space-group names.
They are only intended as comments.
;
_shelxl_version_number 2013-2

loop_
_space_group_symop_operation_xyz
'x, y, z'
'-x, y+1/2, -z+1/2'
'-x, -y, -z'
'x, -y-1/2, z-1/2'

loop_
_atom_site_label
_atom_site_type_symbol
_atom_site_fract_x
_atom_site_fract_y
_atom_site_fract_z
_atom_site_U_iso_or_equiv
_atom_site_adp_type
_atom_site_occupancy
_atom_site_site_symmetry_order
_atom_site_calc_flag
_atom_site_refinement_flags_posn
_atom_site_refinement_flags_adp
S1 S 0.47178(9) 0.51006(8) 0.29943(4) 0.0477(3) Uani 1 1 d . .
S2 S 0.49429(10) 0.28155(8) 0.37439(4) 0.0513(3) Uani 1 1 d . .
N2 N 0.5206(3) 0.4371(2) 0.37302(12) 0.0450(6) Uani 1 1 d . .
O3 O 0.4272(3) 0.6301(2) 0.31544(12) 0.0623(7) Uani 1 1 d . .
N1 N 0.6329(3) 0.5005(2) 0.41204(13) 0.0449(6) Uani 1 1 d . .
C13 C 0.6727(3) 0.4597(3) 0.47187(15) 0.0432(7) Uani 1 1 d . .
O4 O 0.3696(2) 0.4285(2) 0.26193(11) 0.0591(7) Uani 1 1 d . .
C15 C 0.5073(3) 0.2781(3) 0.46267(16) 0.0454(7) Uani 1 1 d . .
C10 C 0.7903(3) 0.5317(3) 0.51298(16) 0.0465(8) Uani 1 1 d . .
C2 C 0.4233(3) 0.1821(3) 0.48913(16) 0.0471(8) Uani 1 1 d . .
C14 C 0.6007(3) 0.3574(3) 0.49849(15) 0.0472(8) Uani 1 1 d . .
H14 H 0.6203 0.3452 0.5439 0.057 Uiso 1 1 calc R U
C16 C 0.6342(4) 0.5167(3) 0.26532(15) 0.0507(8) Uani 1 1 d . .
O1 O 0.6243(3) 0.2176(2) 0.35796(13) 0.0710(7) Uani 1 1 d . .
C11 C 0.8666(4) 0.6210(3) 0.4846(2) 0.0594(9) Uani 1 1 d . .
H11 H 0.8437 0.6359 0.4394 0.071 Uiso 1 1 calc R U
C1 C 0.4170(4) 0.1760(4) 0.55703(17) 0.0614(10) Uani 1 1 d . .
H1 H 0.4691 0.2327 0.5855 0.074 Uiso 1 1 calc R U
C7 C 0.9404(5) 0.5802(5) 0.6174(2) 0.0843(14) Uani 1 1 d . .
H7 H 0.9645 0.5665 0.6626 0.101 Uiso 1 1 calc R U
C21 C 0.6807(4) 0.4130(4) 0.23615(18) 0.0611(10) Uani 1 1 d . .
H21 H 0.6261 0.3408 0.2340 0.073 Uiso 1 1 calc R U
C6 C 0.3346(5) 0.0870(4) 0.58213(19) 0.0694(11) Uani 1 1 d . .
H6 H 0.3324 0.0838 0.6273 0.083 Uiso 1 1 calc R U
C5 C 0.2557(4) 0.0029(4) 0.5409(2) 0.0654(10) Uani 1 1 d . .
H5 H 0.1992 -0.0563 0.5580 0.078 Uiso 1 1 calc R U
C9 C 0.8280(4) 0.5113(4) 0.58071(18) 0.0660(11) Uani 1 1 d . .
H9 H 0.7784 0.4520 0.6014 0.079 Uiso 1 1 calc R U
C17 C 0.7127(4) 0.6254(4) 0.2677(2) 0.0695(11) Uani 1 1 d . .
H17 H 0.6800 0.6953 0.2871 0.083 Uiso 1 1 calc R U
C3 C 0.3428(4) 0.0948(4) 0.44891(18) 0.0638(10) Uani 1 1 d . .
H3 H 0.3447 0.0960 0.4037 0.077 Uiso 1 1 calc R U
C19 C 0.8930(4) 0.5253(5) 0.2119(2) 0.0784(14) Uani 1 1 d . .
C8 C 1.0151(4) 0.6668(5) 0.5881(2) 0.0792(13) Uani 1 1 d . .
H8 H 1.0915 0.7105 0.6127 0.095 Uiso 1 1 calc R U
C12 C 0.9761(4) 0.6885(4) 0.5219(2) 0.0726(12) Uani 1 1 d . .
H12 H 1.0241 0.7497 0.5018 0.087 Uiso 1 1 calc R U
C4 C 0.2606(5) 0.0068(4) 0.4746(2) 0.0745(12) Uani 1 1 d . .
H4 H 0.2081 -0.0505 0.4466 0.089 Uiso 1 1 calc R U
C22 C 1.0345(5) 0.5278(7) 0.1834(3) 0.128(3) Uani 1 1 d . .
H22A H 1.0881 0.4533 0.1947 0.193 Uiso 1 1 calc R U
H22B H 1.0928 0.5966 0.2012 0.193 Uiso 1 1 calc R U
H22C H 1.0126 0.5353 0.1362 0.193 Uiso 1 1 calc R U
C20 C 0.8111(5) 0.4187(5) 0.2101(2) 0.0748(13) Uani 1 1 d . .
H20 H 0.8442 0.3488 0.1908 0.090 Uiso 1 1 calc R U
C18 C 0.8408(5) 0.6271(5) 0.2405(3) 0.0886(15) Uani 1 1 d . .
H18 H 0.8938 0.6999 0.2415 0.106 Uiso 1 1 calc R U

loop_
_atom_site_aniso_label
_atom_site_aniso_U_11
_atom_site_aniso_U_22
_atom_site_aniso_U_33
_atom_site_aniso_U_23
_atom_site_aniso_U_13
_atom_site_aniso_U_12
S1 0.0508(5) 0.0495(6) 0.0405(5) 0.0032(3) 0.0002(4) 0.0031(3)
S2 0.0666(6) 0.0474(6) 0.0395(5) 0.0001(3) 0.0072(4) -0.0072(4)
N2 0.0488(14) 0.0417(16) 0.0420(14) -0.0030(11) -0.0003(11) -0.0066(11)
O3 0.0729(16) 0.0536(17) 0.0593(15) 0.0065(12) 0.0062(13) 0.0155(12)
N1 0.0413(14) 0.0451(16) 0.0463(14) -0.0035(11) 0.0004(11) -0.0020(11)
C13 0.0410(15) 0.0489(19) 0.0398(15) -0.0042(14) 0.0064(13) 0.0069(13)
O4 0.0539(13) 0.0724(18) 0.0464(13) 0.0021(11) -0.0068(10) -0.0060(12)
C15 0.0473(16) 0.048(2) 0.0420(16) 0.0035(14) 0.0094(14) 0.0028(14)
C10 0.0387(15) 0.051(2) 0.0485(18) -0.0083(15) 0.0021(13) 0.0059(13)
C2 0.0447(16) 0.048(2) 0.0485(17) 0.0013(15) 0.0086(14) 0.0040(13)
C14 0.0472(17) 0.054(2) 0.0398(16) -0.0020(14) 0.0048(14) 0.0055(14)
C16 0.0529(18) 0.059(2) 0.0386(16) 0.0089(15) 0.0008(14) -0.0008(15)
O1 0.104(2) 0.0536(17) 0.0623(16) 0.0040(12) 0.0334(15) 0.0099(14)
C11 0.0477(18) 0.058(2) 0.070(2) -0.0044(18) 0.0032(17) 0.0011(16)
C1 0.075(2) 0.063(3) 0.047(2) 0.0035(17) 0.0109(18) -0.0110(19)
C7 0.067(2) 0.125(4) 0.054(2) -0.026(2) -0.015(2) 0.002(3)
C21 0.067(2) 0.058(3) 0.060(2) 0.0018(17) 0.0134(19) 0.0049(17)
C6 0.085(3) 0.074(3) 0.053(2) 0.0110(19) 0.023(2) -0.006(2)
C5 0.074(2) 0.057(3) 0.070(3) 0.0147(19) 0.027(2) -0.0017(18)
C9 0.059(2) 0.093(3) 0.0439(19) -0.0075(18) 0.0012(17) -0.0059(19)
C17 0.071(2) 0.057(3) 0.079(3) 0.010(2) 0.008(2) -0.0118(18)
C3 0.074(2) 0.070(3) 0.049(2) -0.0039(18) 0.0130(18) -0.0157(19)
C19 0.056(2) 0.112(4) 0.065(3) 0.039(3) 0.002(2) 0.003(2)
C8 0.054(2) 0.089(3) 0.091(3) -0.037(3) 0.001(2) -0.004(2)
C12 0.053(2) 0.059(3) 0.103(3) -0.016(2) -0.001(2) -0.0013(17)
C4 0.084(3) 0.076(3) 0.065(3) -0.004(2) 0.016(2) -0.027(2)
C22 0.069(3) 0.201(7) 0.121(5) 0.065(5) 0.033(3) 0.013(3)
C20 0.076(3) 0.092(4) 0.058(2) 0.010(2) 0.014(2) 0.024(2)
C18 0.073(3) 0.094(4) 0.096(4) 0.028(3) 0.007(3) -0.021(3)

loop_
_atom_type_symbol
_atom_type_description
_atom_type_scat_dispersion_real
_atom_type_scat_dispersion_imag
_atom_type_scat_source
C C 0.0033 0.0016 'International Tables Vol C Tables 4.2.6.8 and 6.1.1.4'
N N 0.0061 0.0033 'International Tables Vol C Tables 4.2.6.8 and 6.1.1.4'
O O 0.0106 0.0060 'International Tables Vol C Tables 4.2.6.8 and 6.1.1.4'
S S 0.1246 0.1234 'International Tables Vol C Tables 4.2.6.8 and 6.1.1.4'
H H 0.0000 0.0000 'International Tables Vol C Tables 4.2.6.8 and 6.1.1.4'

loop_
_geom_angle_atom_site_label_1
_geom_angle_atom_site_label_2
_geom_angle_atom_site_label_3
_geom_angle
O3 S1 O4 120.44(15)
O3 S1 N2 105.73(14)
O4 S1 N2 104.26(14)
O3 S1 C16 110.41(17)
O4 S1 C16 110.08(15)
N2 S1 C16 104.44(14)
O1 S2 N2 110.09(14)
O1 S2 C15 107.00(15)
N2 S2 C15 92.86(14)
N1 N2 S1 110.34(19)
N1 N2 S2 125.3(2)
S1 N2 S2 117.30(14)
C13 N1 N2 116.6(3)
N1 C13 C14 122.7(3)
N1 C13 C10 115.2(3)
C14 C13 C10 121.9(3)
C14 C15 C2 126.0(3)
C14 C15 S2 118.1(2)
C2 C15 S2 115.7(2)
C11 C10 C9 117.9(3)
C11 C10 C13 120.4(3)
C9 C10 C13 121.7(3)
C3 C2 C1 117.0(3)
C3 C2 C15 122.4(3)
C1 C2 C15 120.6(3)
C15 C14 C13 125.3(3)
C21 C16 C17 121.5(4)
C21 C16 S1 118.8(3)
C17 C16 S1 119.7(3)
C12 C11 C10 121.2(4)
C6 C1 C2 120.9(4)
C8 C7 C9 121.1(4)
C16 C21 C20 118.4(4)
C5 C6 C1 120.5(3)
C4 C5 C6 119.6(4)
C10 C9 C7 119.8(4)
C18 C17 C16 118.1(5)
C4 C3 C2 121.6(3)
C18 C19 C20 117.6(4)
C18 C19 C22 122.0(5)
C20 C19 C22 120.4(6)
C7 C8 C12 119.1(4)
C8 C12 C11 120.9(4)
C5 C4 C3 120.4(4)
C19 C20 C21 121.9(5)
C19 C18 C17 122.6(4)

loop_
_geom_bond_atom_site_label_1
_geom_bond_atom_site_label_2
_geom_bond_distance
S1 O3 1.424(3)
S1 O4 1.428(2)
S1 N2 1.701(3)
S1 C16 1.746(4)
S2 O1 1.467(3)
S2 N2 1.713(3)
S2 C15 1.794(3)
N2 N1 1.388(3)
N1 C13 1.301(4)
C13 C14 1.446(5)
C13 C10 1.487(4)
C15 C14 1.351(4)
C15 C2 1.455(4)
C10 C11 1.380(5)
C10 C9 1.394(5)
C2 C3 1.394(5)
C2 C1 1.402(5)
C16 C21 1.378(5)
C16 C17 1.384(5)
C11 C12 1.378(5)
C1 C6 1.378(5)
C7 C8 1.360(7)
C7 C9 1.398(5)
C21 C20 1.388(5)
C6 C5 1.374(6)
C5 C4 1.367(5)
C17 C18 1.380(6)
C3 C4 1.375(5)
C19 C18 1.376(7)
C19 C20 1.382(7)
C19 C22 1.506(6)
C8 C12 1.368(7)
